data_7251747
loop_
_publ_author_name
'Jridi, Chaima'
'Elleuch, Nour'
'Shova, Sergiu'
'Lhoste, Jerome'
'Amiard, Fr&#xe9;d&#xe9;ric'
'Boujelbene, Mohamed'

_publ_section_title
;
 A new hybrid bismuth chloride semiconductor
 (C<sub>5</sub>H<sub>7</sub>BrN<sub>3</sub>)<sub>6</sub>(BiCl<sub>5</sub>)<sub>3</sub>:
 powder XRD, optical properties, and DFT investigation.
;
_journal_issue 7
_journal_name_full 'RSC advances'
_journal_page_first 6299
_journal_page_last 6313
_journal_paper_doi 10.1039/d5ra09478j
_journal_volume 16
_journal_year 2026
_chemical_formula_moiety '3(Bi Cl5), 6(C5 H7 Br N3)'
_chemical_formula_sum 'C30 H42 Bi3 Br6 Cl15 N18'
_chemical_formula_weight 2292.96
_space_group_crystal_system triclinic
_space_group_IT_number 2
_space_group_name_Hall '-P 1'
_space_group_name_H-M_alt 'P -1'
_atom_sites_solution_hydrogens mixed
_atom_sites_solution_primary dual
_audit_creation_date 2025-10-08
_audit_creation_method
;
Olex2 1.5
(compiled 2025.07.13 svn.rb7424aed for OlexSys, GUI svn.r7314)
;
_audit_update_record
;
2025-10-16 deposited with the CCDC.	2026-01-20 downloaded from the CCDC.
;
_cell_angle_alpha 114.469(4)
_cell_angle_beta 92.108(4)
_cell_angle_gamma 92.067(4)
_cell_formula_units_Z 2
_cell_length_a 10.9543(5)
_cell_length_b 16.4575(7)
_cell_length_c 19.2722(8)
_cell_measurement_reflns_used 4212
_cell_measurement_temperature 293(2)
_cell_measurement_theta_max 24.6000
_cell_measurement_theta_min 1.8670
_cell_volume 3155.2(3)
_computing_cell_refinement 'CrysAlisPro 1.171.44.112a (Rigaku OD, 2025)'
_computing_data_collection 'CrysAlisPro 1.171.44.112a (Rigaku OD, 2025)'
_computing_data_reduction 'CrysAlisPro 1.171.44.112a (Rigaku OD, 2025)'
_computing_molecular_graphics 'Olex2 1.5 (Dolomanov et al., 2009)'
_computing_publication_material 'Olex2 1.5 (Dolomanov et al., 2009)'
_computing_structure_refinement 'SHELXL 2018/3 (Sheldrick, 2015)'
_computing_structure_solution 'SHELXT 2018/2 (Sheldrick, 2018)'
_diffrn_ambient_temperature 293(2)
_diffrn_detector_area_resol_mean 16.1593
_diffrn_detector_type Eos
_diffrn_measured_fraction_theta_full 0.998
_diffrn_measured_fraction_theta_max 0.998
_diffrn_measurement_details
;
List of Runs (angles in degrees, time in seconds):

  # Type    Start    End  Width  t~exp~   \w     \q     \k     \f   Frames
#--------------------------------------------------------------------------
  1  \w    -49.00 -23.00   1.00   75.00    --  -15.13 109.00 148.00   26
  2  \w    -12.00  14.00   1.00   75.00    --   17.63-109.00  52.00   26
  3  \w    -24.00  10.00   1.00   75.00    --  -15.13 -77.00  90.00   34
  4  \w    -74.00   4.00   1.00   75.00    --  -15.13 -38.00  30.00   78
  5  \w     27.00  87.00   1.00   75.00    --   17.63  38.00  30.00   60
  6  \w    -19.00   8.00   1.00   75.00    --   17.63 -99.00-150.00   27
  7  \w    -20.00  57.00   1.00   75.00    --   17.63 -99.00-120.00   77
  8  \w    -49.00  28.00   1.00   75.00    --   17.63 -57.00 -60.00   77
  9  \w      6.00  31.00   1.00   75.00    --   17.63  77.00 -90.00   25
 10  \w     35.00  60.00   1.00   75.00    --   17.63-109.00  52.00   25
;
_diffrn_measurement_device 'four-circle diffractometer'
_diffrn_measurement_device_type 'Xcalibur, Eos'
_diffrn_measurement_method '\w scans'
_diffrn_radiation_type MoK\a
_diffrn_radiation_wavelength 0.71073
_diffrn_reflns_av_R_equivalents 0.0643
_diffrn_reflns_av_unetI/netI 0.1174
_diffrn_reflns_Laue_measured_fraction_full 0.998
_diffrn_reflns_Laue_measured_fraction_max 0.998
_diffrn_reflns_limit_h_max 13
_diffrn_reflns_limit_h_min -13
_diffrn_reflns_limit_k_max 18
_diffrn_reflns_limit_k_min -19
_diffrn_reflns_limit_l_max 22
_diffrn_reflns_limit_l_min -21
_diffrn_reflns_number 26631
_diffrn_reflns_point_group_measured_fraction_full 0.998
_diffrn_reflns_point_group_measured_fraction_max 0.998
_diffrn_reflns_theta_full 25.027
_diffrn_reflns_theta_max 25.027
_diffrn_reflns_theta_min 2.127
_exptl_absorpt_coefficient_mu 12.823
_exptl_absorpt_correction_T_max 1.00000
_exptl_absorpt_correction_T_min 0.53917
_exptl_absorpt_correction_type multi-scan
_exptl_absorpt_process_details
;
CrysAlisPro 1.171.44.112a (Rigaku Oxford Diffraction, 2025)
Empirical absorption correction using spherical harmonics,
implemented in SCALE3 ABSPACK scaling algorithm.
;
_exptl_crystal_colour 'clear light colourless'
_exptl_crystal_colour_lustre clear
_exptl_crystal_colour_modifier light
_exptl_crystal_colour_primary colourless
_exptl_crystal_density_diffrn 2.414
_exptl_crystal_description block
_exptl_crystal_F_000 2124
_exptl_crystal_size_max 0.15
_exptl_crystal_size_mid 0.08
_exptl_crystal_size_min 0.04
_refine_diff_density_max 1.929
_refine_diff_density_min -1.642
_refine_diff_density_rms 0.186
_refine_ls_extinction_method none
_refine_ls_goodness_of_fit_ref 1.014
_refine_ls_hydrogen_treatment constr
_refine_ls_matrix_type full
_refine_ls_number_parameters 610
_refine_ls_number_reflns 11118
_refine_ls_number_restraints 148
_refine_ls_restrained_S_all 1.030
_refine_ls_R_factor_all 0.1427
_refine_ls_R_factor_gt 0.0658
_refine_ls_shift/su_max 0.001
_refine_ls_shift/su_mean 0.000
_refine_ls_structure_factor_coef Fsqd
_refine_ls_weighting_details 'w=1/[\s^2^(Fo^2^)+(0.0447P)^2^+6.1994P] where P=(Fo^2^+2Fc^2^)/3'
_refine_ls_weighting_scheme calc
_refine_ls_wR_factor_gt 0.1193
_refine_ls_wR_factor_ref 0.1485
_reflns_Friedel_coverage 0.000
_reflns_number_gt 5905
_reflns_number_total 11118
_reflns_threshold_expression 'I > 2\s(I)'
_cod_data_source_file d5ra09478j1.cif
_cod_data_source_block shi_6739_mobo_auto
_cod_database_code 7251747
_shelx_shelxl_version_number 2018/3
_chemical_oxdiff_formula C5H6N3Cl4Bi1
_chemical_oxdiff_usercomment '3100 ma'
_shelx_space_group_comment
;
The symmetry employed for this shelxl refinement is uniquely defined
by the following loop, which should always be used as a source of
symmetry information in preference to the above space-group names.
They are only intended as comments.
;
_shelx_estimated_absorpt_t_max 0.628
_shelx_estimated_absorpt_t_min 0.249
_olex2_refinement_description
;
1. Fixed Uiso
 At 1.2 times of:
  All C(H) groups, All N(H) groups, All N(H,H) groups
2. Restrained distances
 N3-N2
 2.78 with sigma of 0.02
 C6-C19
 1.46 with sigma of 0.02
 C8-C19
 2.36 with sigma of 0.02
 Br7A-C8A = Br7-C8
 1.85 with sigma of 0.02
 Br7A_$1-Br7A
 2.7 with sigma of 0.02
 Br7A-Br7A_$1
 3 with sigma of 0.01
 Br7-C8 \\sim Br7A-C8A
 with sigma of 0.02
 C13-C8 \\sim C13A-C8A
 with sigma of 0.02
 C13-N16 \\sim C13A-N16A
 with sigma of 0.02
 C8-C17 \\sim C8A-C17A
 with sigma of 0.02
 N16-C6 \\sim N16A-C6A
 with sigma of 0.02
 C17-C19 \\sim C17A-C19A
 with sigma of 0.02
 N2-C6 \\sim N2A-C6A
 with sigma of 0.02
 N3-C19 \\sim N3A-C19A
 with sigma of 0.02
 C6-C19 \\sim C6A-C19A
 with sigma of 0.02
 Br7-C13 \\sim Br7A-C13A
 with sigma of 0.04
 Br7-C17 \\sim Br7A-C17A
 with sigma of 0.04
 C13-C17 \\sim C13A-C17A
 with sigma of 0.04
 C13-C6 \\sim C13A-C6A
 with sigma of 0.04
 C8-N16 \\sim C8A-N16A
 with sigma of 0.04
 C8-C19 \\sim C8A-C19A
 with sigma of 0.04
 N16-N2 \\sim N16A-N2A
 with sigma of 0.04
 N16-C19 \\sim N16A-C19A
 with sigma of 0.04
 C17-N3 \\sim C17A-N3A
 with sigma of 0.04
 C17-C6 \\sim C17A-C6A
 with sigma of 0.04
 N2-C19 \\sim N2A-C19A
 with sigma of 0.04
 N3-C6 \\sim N3A-C6A
 with sigma of 0.04
3. Uiso/Uaniso restraints and constraints
Uanis(C02J) = Uanis(C23) = Uanis(C02K) = Uanis(C24) = Uanis(C01F)
Uanis(C14) = Uanis(C3) = Uanis(C1) = Uanis(C21) = Uanis(C2)
Uanis(N1) = Uanis(N01E)
Uanis(N8) = Uanis(N1)
Uanis(C9) = Uanis(N01S) = Uanis(C5) = Uanis(C12) = Uanis(C7) = Uanis(C18) =
Uanis(C10) = Uanis(C014) = Uanis(C11) = Uanis(C15)
Uanis(C8A) = Uanis(C7) = Uanis(C17A) = Uanis(C5)
Uanis(C13A) = Uanis(C4)
Uanis(C13) = Uanis(C12)
4. Rigid body (RIGU) restrains
 Br7, C13, C8, N16, C17, N2, N3, C6, C19
 with sigma for 1-2 distances of 0.004 and sigma for 1-3 distances of 0.004
 Br7A, C13A, C8A, N16A, C17A, N2A, N3A, C6A, C19A
 with sigma for 1-2 distances of 0.004 and sigma for 1-3 distances of 0.004
5. Others
 Sof(N2A)=Sof(H2AA)=Sof(H2AB)=Sof(Br7A)=Sof(C8A)=Sof(C13A)=Sof(H13A)=Sof(C17A)=
 Sof(H17A)=Sof(N16A)=Sof(H16A)=Sof(C19A)=Sof(C6A)=Sof(N3A)=Sof(H3AA)=Sof(H3AB)=
 1-FVAR(1)
 Sof(Br7)=Sof(C13)=Sof(H13)=Sof(C8)=Sof(N16)=Sof(H16)=Sof(C17)=Sof(H17)=
 Sof(N2)=Sof(H2A)=Sof(H2B)=Sof(N3)=Sof(H3A)=Sof(H3B)=Sof(C6)=Sof(C19)=FVAR(1)
 Fixed Sof: Br3(0.75) Br6(0.25)
6.a Rotating group:
 N0K(H0KA,H0KB), N01R(H01C,H01D), N02L(H02C,H02E), N02N(H02A,H02B), N14(H14A,
 H14B), N10(H10A,H10B), N3(H3A,H3B), N3A(H3AA,H3AB)
6.b Aromatic/amide H refined with riding coordinates:
 C00X(H00X), C014(H014), N01E(H01E), C01O(H01O), N01S(H01S), C3(H3),
 N02D(H02D), C02J(H02J), C02K(H02K), C2(H2), N1(H1), N8(H8), C5(H5), C4(H4),
 C18(H18), C13(H13), N16(H16), C17(H17), C13A(H13A), C17A(H17A), N16A(H16A)
6.c X=CH2 refined with riding coordinates:
 N01A(H01A,H01B), N020(H02H,H02I), N02R(H02F,H02G), N29(H29A,H29B), N2(H2A,
 H2B), N2A(H2AA,H2AB)
;
_olex2_submission_special_instructions 'No special instructions were received'
_oxdiff_exptl_absorpt_empirical_details
;
Empirical correction (ABSPACK) includes:
- Absorption correction using spherical harmonics
- Frame scaling
;
_oxdiff_exptl_absorpt_empirical_full_max 1.811
_oxdiff_exptl_absorpt_empirical_full_min 0.779

loop_
_space_group_symop_operation_xyz
'x, y, z'
'-x, -y, -z'

loop_
_atom_site_label
_atom_site_type_symbol
_atom_site_fract_x
_atom_site_fract_y
_atom_site_fract_z
_atom_site_U_iso_or_equiv
_atom_site_adp_type
_atom_site_occupancy
_atom_site_site_symmetry_order
_atom_site_calc_flag
_atom_site_refinement_flags_posn
_atom_site_refinement_flags_adp
_atom_site_refinement_flags_occupancy
_atom_site_disorder_assembly
_atom_site_disorder_group
Bi01 Bi 0.19136(5) 0.48910(4) 0.52406(3) 0.03950(17) Uani 1 1 d . . . . .
Bi02 Bi 0.35601(5) 0.76098(4) 0.05203(3) 0.04449(19) Uani 1 1 d . . . . .
Bi03 Bi -0.02419(5) 0.78398(4) 0.00284(3) 0.04356(19) Uani 1 1 d . . . . .
Cl05 Cl 0.2413(4) 0.4306(3) 0.3743(2) 0.0577(12) Uani 1 1 d . . . . .
Cl07 Cl 0.2963(4) 0.3555(3) 0.5319(3) 0.0641(13) Uani 1 1 d . . . . .
Cl08 Cl 0.1347(4) 0.5495(3) 0.6698(2) 0.0550(12) Uani 1 1 d . . . . .
Cl09 Cl -0.0401(4) 0.3786(3) 0.4888(2) 0.0517(11) Uani 1 1 d . . . . .
Cl0D Cl 0.1216(4) 0.6471(3) 0.0084(2) 0.0575(11) Uani 1 1 d . . . . .
C0I C 0.5435(13) 0.4628(11) 0.7888(9) 0.042(4) Uani 1 1 d . . . . .
Cl0J Cl 0.0294(4) 0.7345(3) -0.1456(2) 0.0678(13) Uani 1 1 d . . . . .
N0K N 0.2151(13) 0.4336(11) 0.9259(7) 0.078(5) Uani 1 1 d . . . . .
H0KA H 0.247693 0.408447 0.954189 0.094 Uiso 1 1 d R U . . .
H0KB H 0.242430 0.490148 0.946459 0.094 Uiso 1 1 d R U . . .
Cl0N Cl -0.2178(4) 0.6763(3) -0.0433(2) 0.0624(12) Uani 1 1 d . . . . .
Cl0O Cl 0.5518(4) 0.8598(3) 0.0876(3) 0.0839(16) Uani 1 1 d . . . . .
Br0P Br 0.9854(3) 0.15670(16) 0.64423(13) 0.1137(9) Uani 1 1 d . . . . .
Cl0Q Cl -0.0645(4) 0.8319(3) 0.1472(2) 0.0593(12) Uani 1 1 d . . . . .
Cl0T Cl 0.4585(4) 0.6190(3) 0.0496(2) 0.0593(12) Uani 1 1 d . . . . .
Cl0W Cl 0.2040(3) 0.8972(3) 0.0513(2) 0.0489(10) Uani 1 1 d . . . . .
C00X C 0.6098(16) 0.3180(13) 0.7118(11) 0.069(6) Uani 1 1 d . . . . .
H00X H 0.636699 0.263962 0.709449 0.083 Uiso 1 1 calc R U . . .
Cl1 Cl 0.3088(4) 0.8123(3) 0.1949(2) 0.0715(14) Uani 1 1 d . . . . .
C014 C 0.2423(13) 0.8309(11) 0.6702(9) 0.0535(14) Uani 1 1 d . . . . .
H014 H 0.252518 0.781945 0.624421 0.064 Uiso 1 1 calc R U . . .
Cl Cl 0.3914(4) 0.7132(3) -0.1016(2) 0.0673(13) Uani 1 1 d . . . . .
N01A N 0.4879(12) 0.5622(9) 0.7324(7) 0.064(4) Uani 1 1 d . . . . .
H01A H 0.478457 0.575188 0.693740 0.077 Uiso 1 1 calc R U . . .
H01B H 0.471482 0.600270 0.777094 0.077 Uiso 1 1 calc R U . . .
Cl01 Cl -0.1429(4) 0.9191(3) 0.0055(2) 0.0622(12) Uani 1 1 d . . . . .
C01D C 0.5290(13) 0.4814(12) 0.7228(9) 0.045(4) Uani 1 1 d . . . . .
N01E N 0.2340(13) 0.4028(10) 0.7292(8) 0.075(3) Uani 1 1 d . . . . .
H01E H 0.220157 0.431912 0.701820 0.090 Uiso 1 1 calc R U . . .
C01F C 0.9036(17) 0.4075(13) 0.7992(10) 0.072(3) Uani 1 1 d . . . . .
C1 C 0.2415(17) 0.3895(14) 0.8497(11) 0.075(3) Uani 1 1 d . . . . .
C01O C 0.5579(14) 0.4161(12) 0.6567(11) 0.059(5) Uani 1 1 d . . . . .
H01O H 0.551393 0.426749 0.612992 0.071 Uiso 1 1 calc R U . . .
C01P C 0.5976(16) 0.3322(13) 0.6492(10) 0.064(5) Uani 1 1 d . . . . .
N01R N 0.9579(12) 0.7599(9) 0.6986(8) 0.067(4) Uani 1 1 d . . . . .
H01C H 0.953764 0.760550 0.745216 0.081 Uiso 1 1 d R U . . .
H01D H 0.914502 0.710587 0.666752 0.081 Uiso 1 1 d R U . . .
N01S N 0.8599(11) 0.9828(9) 0.7585(7) 0.0535(14) Uani 1 1 d . . . . .
H01S H 0.847565 1.028286 0.800101 0.064 Uiso 1 1 calc R U . . .
C3 C 0.2779(15) 0.3059(13) 0.8151(10) 0.075(3) Uani 1 1 d . . . . .
H3 H 0.290525 0.271877 0.842784 0.090 Uiso 1 1 calc R U . . .
N020 N 0.9189(11) 0.9119(9) 0.8332(7) 0.063(4) Uani 1 1 d . . . . .
H02H H 0.905873 0.959396 0.873016 0.075 Uiso 1 1 calc R U . . .
H02I H 0.944381 0.865653 0.838058 0.075 Uiso 1 1 calc R U . . .
N02D N 0.5830(12) 0.3821(10) 0.7779(8) 0.061(4) Uani 1 1 d . . . . .
H02D H 0.591753 0.371130 0.817644 0.073 Uiso 1 1 calc R U . . .
C02J C 0.9315(16) 0.3209(12) 0.7661(10) 0.072(3) Uani 1 1 d . . . . .
H02J H 0.940112 0.288952 0.795946 0.086 Uiso 1 1 calc R U . . .
C02K C 0.9405(16) 0.3208(12) 0.6424(10) 0.072(3) Uani 1 1 d . . . . .
H02K H 0.955753 0.293302 0.590810 0.086 Uiso 1 1 calc R U . . .
N02L N 0.8779(14) 0.4534(11) 0.8731(8) 0.086(5) Uani 1 1 d . . . . .
H02C H 0.875303 0.419589 0.898587 0.103 Uiso 1 1 d R U . . .
H02E H 0.932673 0.497504 0.897673 0.103 Uiso 1 1 d R U . . .
N02N N 0.5240(12) 0.5210(10) 0.8592(7) 0.065(4) Uani 1 1 d . . . . .
H02A H 0.493068 0.499627 0.892257 0.078 Uiso 1 1 d R U . . .
H02B H 0.465197 0.556858 0.857586 0.078 Uiso 1 1 d R U . . .
N02R N 0.2716(11) 0.9016(9) 0.8762(7) 0.064(4) Uani 1 1 d . . . . .
H02F H 0.261806 0.949422 0.916535 0.077 Uiso 1 1 calc R U . . .
H02G H 0.295366 0.854517 0.880416 0.077 Uiso 1 1 calc R U . . .
Cl02 Cl 0.3873(4) 0.5922(3) 0.5659(2) 0.0560(12) Uani 1 1 d . . . . .
C2 C 0.2723(16) 0.3193(13) 0.6960(11) 0.075(3) Uani 1 1 d . . . . .
H2 H 0.282192 0.294846 0.643651 0.090 Uiso 1 1 calc R U . . .
C14 C 0.2972(16) 0.2691(13) 0.7348(10) 0.075(3) Uani 1 1 d . . . . .
Br1 Br 0.17373(19) 0.91717(15) 0.57490(11) 0.0802(6) Uani 1 1 d . . . . .
Br2 Br 0.8232(3) 0.92510(17) 0.53142(11) 0.1128(9) Uani 1 1 d . . . . .
Br4 Br 0.6342(3) 0.24586(19) 0.55526(15) 0.1503(13) Uani 1 1 d . . . . .
Br7 Br 0.5052(4) 0.9492(4) 0.6374(3) 0.0928(18) Uani 0.560(5) 1 d D . P A 1
C10 C 0.2044(14) 0.9090(11) 0.6684(9) 0.0535(14) Uani 1 1 d . . . . .
N14 N 0.8633(16) 0.5392(10) 0.7734(9) 0.088(5) Uani 1 1 d . . . . .
H14A H 0.788545 0.543121 0.757156 0.105 Uiso 1 1 d R U . . .
H14B H 0.865998 0.564555 0.823589 0.105 Uiso 1 1 d R U . . .
N1 N 0.9094(13) 0.4067(10) 0.6762(8) 0.075(3) Uani 1 1 d . . . . .
H1 H 0.900135 0.433949 0.646874 0.090 Uiso 1 1 calc R U . . .
C23 C 0.9477(17) 0.2784(12) 0.6875(10) 0.072(3) Uani 1 1 d . . . . .
C24 C 0.8913(18) 0.4547(13) 0.7510(10) 0.072(3) Uani 1 1 d . . . . .
Br3 Br 0.3435(3) 0.1557(2) 0.68762(18) 0.0819(10) Uani 0.75 1 d . . P B 1
N8 N 0.2132(13) 0.9731(10) 0.8011(8) 0.075(3) Uani 1 1 d . . . . .
H8 H 0.202897 1.019060 0.842761 0.090 Uiso 1 1 calc R U . . .
C9 C 0.8998(14) 0.9101(12) 0.7652(10) 0.0535(14) Uani 1 1 d . . . . .
N10 N 0.3075(13) 0.7489(10) 0.7441(7) 0.072(4) Uani 1 1 d . . . . .
H10A H 0.264126 0.731241 0.775586 0.086 Uiso 1 1 d R U . . .
H10B H 0.307228 0.698395 0.699468 0.086 Uiso 1 1 d R U . . .
C11 C 0.2653(14) 0.8232(12) 0.7371(9) 0.0535(14) Uani 1 1 d . . . . .
C12 C 0.9166(15) 0.8339(12) 0.6948(10) 0.0535(14) Uani 1 1 d . . . . .
C5 C 0.8372(13) 0.9912(11) 0.6916(8) 0.0535(14) Uani 1 1 d . . . . .
H5 H 0.812424 1.044313 0.691001 0.064 Uiso 1 1 calc R U . . .
C15 C 0.2498(14) 0.9005(11) 0.8071(10) 0.0535(14) Uani 1 1 d . . . . .
C4 C 0.8941(13) 0.8393(11) 0.6269(8) 0.054(4) Uani 1 1 d . . . . .
H4 H 0.906165 0.790854 0.581122 0.065 Uiso 1 1 calc R U . . .
C18 C 0.1903(13) 0.9811(11) 0.7339(8) 0.0535(14) Uani 1 1 d . . . . .
H18 H 0.165973 1.034454 0.733540 0.064 Uiso 1 1 calc R U . . .
C21 C 0.2168(18) 0.4417(15) 0.8049(11) 0.075(3) Uani 1 1 d . . . . .
N29 N 0.1821(15) 0.5201(12) 0.8286(9) 0.103(6) Uani 1 1 d . . . . .
H29A H 0.171303 0.544596 0.797311 0.124 Uiso 1 1 calc R U . . .
H29B H 0.169214 0.549349 0.876138 0.124 Uiso 1 1 calc R U . . .
C7 C 0.8526(14) 0.9188(11) 0.6268(9) 0.0535(14) Uani 1 1 d . . . . .
Br6 Br 0.3698(9) 0.1638(7) 0.6372(6) 0.105(4) Uani 0.25 1 d . . P B 2
C13 C 0.585(4) 0.801(2) 0.6593(17) 0.0535(14) Uani 0.560(5) 1 d D . P A 1
H13 H 0.580050 0.772591 0.606291 0.064 Uiso 0.560(5) 1 calc R U P A 1
C8 C 0.553(3) 0.8866(19) 0.6953(14) 0.053(7) Uani 0.560(5) 1 d D . P A 1
N16 N 0.624(4) 0.7578(19) 0.6998(17) 0.059(7) Uani 0.560(5) 1 d D . P A 1
H16 H 0.648928 0.705223 0.674441 0.071 Uiso 0.560(5) 1 calc R U P A 1
C17 C 0.556(4) 0.928(2) 0.7742(17) 0.060(9) Uani 0.560(5) 1 d D . P A 1
H17 H 0.535081 0.986793 0.798962 0.072 Uiso 0.560(5) 1 calc R U P A 1
N2 N 0.667(2) 0.7450(17) 0.8202(17) 0.137(12) Uani 0.560(5) 1 d D . P A 1
H2A H 0.692530 0.692210 0.796912 0.165 Uiso 0.560(5) 1 calc R U P A 1
H2B H 0.666555 0.769119 0.869215 0.165 Uiso 0.560(5) 1 calc R U P A 1
N3 N 0.592(2) 0.9129(18) 0.8932(13) 0.107(10) Uani 0.560(5) 1 d D . P A 1
H3A H 0.615090 0.882494 0.937921 0.128 Uiso 0.560(5) 1 d R U P A 1
H3B H 0.656364 0.962633 0.930087 0.128 Uiso 0.560(5) 1 d R U P A 1
C6 C 0.629(3) 0.7889(18) 0.7810(16) 0.057(7) Uani 0.560(5) 1 d D . P A 1
C19 C 0.589(3) 0.8806(17) 0.8157(13) 0.056(7) Uani 0.560(5) 1 d D . P A 1
N2A N 0.625(5) 0.758(3) 0.729(2) 0.068(12) Uani 0.440(5) 1 d D . P A 2
H2AA H 0.639248 0.703579 0.701404 0.082 Uiso 0.440(5) 1 calc R U P A 2
H2AB H 0.626682 0.777619 0.777974 0.082 Uiso 0.440(5) 1 calc R U P A 2
Br7A Br 0.5242(5) 0.9935(4) 0.5692(2) 0.103(2) Uani 0.440(5) 1 d D . P A 2
C8A C 0.549(4) 0.921(2) 0.6208(17) 0.0535(14) Uani 0.440(5) 1 d D . P A 2
C13A C 0.569(3) 0.8339(19) 0.5781(17) 0.054(4) Uani 0.440(5) 1 d D . P A 2
H13A H 0.563149 0.809308 0.525031 0.065 Uiso 0.440(5) 1 calc R U P A 2
C17A C 0.541(3) 0.957(2) 0.6994(18) 0.0535(14) Uani 0.440(5) 1 d D . P A 2
H17A H 0.519999 1.016145 0.725745 0.064 Uiso 0.440(5) 1 calc R U P A 2
N16A N 0.598(3) 0.786(2) 0.6165(16) 0.068(8) Uani 0.440(5) 1 d D . P A 2
H16A H 0.616439 0.732207 0.589491 0.081 Uiso 0.440(5) 1 calc R U P A 2
C19A C 0.566(4) 0.905(2) 0.7376(16) 0.052(9) Uani 0.440(5) 1 d D . P A 2
C6A C 0.602(4) 0.813(2) 0.6966(19) 0.060(10) Uani 0.440(5) 1 d D . P A 2
N3A N 0.572(4) 0.936(3) 0.8143(16) 0.067(11) Uani 0.440(5) 1 d D . P A 2
H3AA H 0.511688 0.969543 0.838784 0.081 Uiso 0.440(5) 1 d R U P A 2
H3AB H 0.569771 0.889291 0.826699 0.081 Uiso 0.440(5) 1 d R U P A 2

loop_
_atom_site_aniso_label
_atom_site_aniso_U_11
_atom_site_aniso_U_22
_atom_site_aniso_U_33
_atom_site_aniso_U_23
_atom_site_aniso_U_13
_atom_site_aniso_U_12
Bi01 0.0460(4) 0.0326(3) 0.0425(4) 0.0171(3) 0.0114(3) 0.0073(3)
Bi02 0.0479(4) 0.0350(4) 0.0526(4) 0.0193(3) 0.0078(3) 0.0097(3)
Bi03 0.0468(4) 0.0339(4) 0.0489(4) 0.0155(3) 0.0060(3) 0.0083(3)
Cl05 0.072(3) 0.052(3) 0.048(3) 0.018(2) 0.025(2) 0.013(2)
Cl07 0.077(3) 0.046(3) 0.075(3) 0.028(3) 0.019(3) 0.026(2)
Cl08 0.082(3) 0.042(3) 0.043(2) 0.017(2) 0.023(2) 0.008(2)
Cl09 0.064(3) 0.036(2) 0.058(3) 0.021(2) 0.011(2) 0.010(2)
Cl0D 0.066(3) 0.045(3) 0.072(3) 0.034(2) 0.010(2) 0.013(2)
C0I 0.048(10) 0.039(11) 0.042(10) 0.021(9) -0.004(8) -0.006(8)
Cl0J 0.082(3) 0.063(3) 0.051(3) 0.014(2) 0.019(2) 0.011(3)
N0K 0.117(13) 0.067(12) 0.053(10) 0.027(9) 0.003(9) 0.000(10)
Cl0N 0.056(3) 0.064(3) 0.073(3) 0.037(3) -0.006(2) -0.009(2)
Cl0O 0.056(3) 0.069(4) 0.108(4) 0.019(3) 0.011(3) -0.006(3)
Br0P 0.169(2) 0.0712(17) 0.0859(16) 0.0165(14) 0.0454(16) -0.0162(16)
Cl0Q 0.076(3) 0.051(3) 0.049(3) 0.017(2) 0.012(2) 0.012(2)
Cl0T 0.082(3) 0.049(3) 0.051(3) 0.022(2) 0.010(2) 0.029(2)
Cl0W 0.055(2) 0.036(2) 0.058(3) 0.021(2) 0.005(2) 0.0074(19)
C00X 0.085(14) 0.050(13) 0.058(13) 0.005(11) 0.030(11) 0.022(10)
Cl1 0.093(4) 0.072(4) 0.054(3) 0.028(3) 0.020(3) 0.024(3)
C014 0.057(3) 0.046(3) 0.047(3) 0.009(3) 0.016(3) -0.008(3)
Cl 0.092(3) 0.061(3) 0.050(3) 0.023(2) 0.015(2) 0.018(3)
N01A 0.112(12) 0.042(10) 0.035(8) 0.013(7) 0.010(8) 0.011(9)
Cl01 0.082(3) 0.055(3) 0.057(3) 0.027(2) 0.018(2) 0.028(2)
C01D 0.047(10) 0.041(11) 0.044(10) 0.015(9) -0.001(8) -0.006(8)
N01E 0.112(7) 0.052(6) 0.056(6) 0.018(5) 0.017(5) -0.013(5)
C01F 0.099(6) 0.060(6) 0.057(6) 0.026(5) 0.016(5) -0.027(6)
C1 0.078(6) 0.069(7) 0.065(7) 0.016(6) 0.012(5) -0.028(6)
C01O 0.062(12) 0.051(12) 0.069(13) 0.031(11) -0.007(10) -0.009(10)
C01P 0.076(13) 0.061(14) 0.047(11) 0.013(11) 0.028(10) 0.004(10)
N01R 0.083(11) 0.051(10) 0.041(9) -0.005(8) -0.001(8) -0.017(8)
N01S 0.057(3) 0.046(3) 0.047(3) 0.009(3) 0.016(3) -0.008(3)
C3 0.078(6) 0.069(7) 0.065(7) 0.016(6) 0.012(5) -0.028(6)
N020 0.072(10) 0.064(11) 0.035(8) 0.003(8) 0.015(7) 0.003(8)
N02D 0.078(11) 0.059(11) 0.055(10) 0.034(9) 0.002(8) 0.001(9)
C02J 0.099(6) 0.060(6) 0.057(6) 0.026(5) 0.016(5) -0.027(6)
C02K 0.099(6) 0.060(6) 0.057(6) 0.026(5) 0.016(5) -0.027(6)
N02L 0.131(15) 0.072(13) 0.051(10) 0.024(9) -0.003(9) -0.012(11)
N02N 0.073(10) 0.088(13) 0.045(9) 0.039(9) 0.011(8) 0.004(9)
N02R 0.090(11) 0.042(9) 0.047(9) 0.004(8) 0.011(8) 0.011(8)
Cl02 0.057(3) 0.054(3) 0.057(3) 0.023(2) 0.011(2) -0.003(2)
C2 0.078(6) 0.069(7) 0.065(7) 0.016(6) 0.012(5) -0.028(6)
C14 0.078(6) 0.069(7) 0.065(7) 0.016(6) 0.012(5) -0.028(6)
Br1 0.1021(16) 0.0838(16) 0.0657(13) 0.0392(12) 0.0281(11) 0.0169(12)
Br2 0.189(3) 0.100(2) 0.0560(13) 0.0377(14) 0.0304(15) 0.0026(18)
Br4 0.275(4) 0.083(2) 0.0880(18) 0.0215(16) 0.081(2) 0.051(2)
Br7 0.067(3) 0.115(4) 0.118(4) 0.071(3) 0.001(2) 0.008(2)
C10 0.057(3) 0.046(3) 0.047(3) 0.009(3) 0.016(3) -0.008(3)
N14 0.145(16) 0.060(12) 0.062(11) 0.031(10) 0.002(10) -0.015(11)
N1 0.112(7) 0.052(6) 0.056(6) 0.018(5) 0.017(5) -0.013(5)
C23 0.099(6) 0.060(6) 0.057(6) 0.026(5) 0.016(5) -0.027(6)
C24 0.099(6) 0.060(6) 0.057(6) 0.026(5) 0.016(5) -0.027(6)
Br3 0.122(3) 0.0461(17) 0.073(2) 0.0175(17) 0.0351(19) 0.0096(16)
N8 0.112(7) 0.052(6) 0.056(6) 0.018(5) 0.017(5) -0.013(5)
C9 0.057(3) 0.046(3) 0.047(3) 0.009(3) 0.016(3) -0.008(3)
N10 0.106(12) 0.051(10) 0.042(9) 0.002(8) 0.006(9) 0.014(9)
C11 0.057(3) 0.046(3) 0.047(3) 0.009(3) 0.016(3) -0.008(3)
C12 0.057(3) 0.046(3) 0.047(3) 0.009(3) 0.016(3) -0.008(3)
C5 0.057(3) 0.046(3) 0.047(3) 0.009(3) 0.016(3) -0.008(3)
C15 0.057(3) 0.046(3) 0.047(3) 0.009(3) 0.016(3) -0.008(3)
C4 0.060(10) 0.050(7) 0.036(7) 0.001(6) 0.012(7) -0.008(7)
C18 0.057(3) 0.046(3) 0.047(3) 0.009(3) 0.016(3) -0.008(3)
C21 0.078(6) 0.069(7) 0.065(7) 0.016(6) 0.012(5) -0.028(6)
N29 0.148(17) 0.106(16) 0.073(12) 0.058(12) 0.000(11) -0.034(13)
C7 0.057(3) 0.046(3) 0.047(3) 0.009(3) 0.016(3) -0.008(3)
Br6 0.084(7) 0.080(7) 0.108(9) -0.004(7) 0.003(6) 0.001(5)
C13 0.057(3) 0.046(3) 0.047(3) 0.009(3) 0.016(3) -0.008(3)
C8 0.030(17) 0.055(10) 0.071(12) 0.021(11) 0.013(15) 0.006(12)
N16 0.06(2) 0.029(13) 0.080(12) 0.019(10) 0.012(13) -0.011(12)
C17 0.06(3) 0.039(16) 0.070(12) 0.010(11) 0.018(18) 0.004(15)
N2 0.063(19) 0.19(3) 0.26(3) 0.21(3) -0.07(2) -0.065(17)
N3 0.045(16) 0.18(3) 0.056(11) 0.019(14) -0.005(12) -0.045(17)
C6 0.040(18) 0.061(14) 0.082(12) 0.044(12) -0.003(14) -0.006(13)
C19 0.035(18) 0.055(14) 0.066(11) 0.017(11) 0.002(13) -0.021(13)
N2A 0.05(3) 0.08(2) 0.07(3) 0.04(2) 0.00(3) 0.01(2)
Br7A 0.093(4) 0.106(5) 0.116(5) 0.050(4) 0.023(3) 0.052(3)
C8A 0.057(3) 0.046(3) 0.047(3) 0.009(3) 0.016(3) -0.008(3)
C13A 0.060(10) 0.050(7) 0.036(7) 0.001(6) 0.012(7) -0.008(7)
C17A 0.057(3) 0.046(3) 0.047(3) 0.009(3) 0.016(3) -0.008(3)
N16A 0.08(2) 0.057(15) 0.061(12) 0.017(12) 0.022(15) 0.007(15)
C19A 0.03(2) 0.067(16) 0.056(12) 0.022(13) 0.019(18) 0.002(18)
C6A 0.05(2) 0.069(16) 0.062(13) 0.025(13) 0.018(17) 0.011(18)
N3A 0.07(3) 0.08(3) 0.060(12) 0.026(14) 0.024(17) 0.01(2)

loop_
_atom_type_symbol
_atom_type_description
_atom_type_scat_dispersion_real
_atom_type_scat_dispersion_imag
_atom_type_scat_source
C C 0.0033 0.0016 'International Tables Vol C Tables 4.2.6.8 and 6.1.1.4'
H H 0.0000 0.0000 'International Tables Vol C Tables 4.2.6.8 and 6.1.1.4'
Bi Bi -4.1077 10.2566 'International Tables Vol C Tables 4.2.6.8 and 6.1.1.4'
Br Br -0.2901 2.4595 'International Tables Vol C Tables 4.2.6.8 and 6.1.1.4'
Cl Cl 0.1484 0.1585 'International Tables Vol C Tables 4.2.6.8 and 6.1.1.4'
N N 0.0061 0.0033 'International Tables Vol C Tables 4.2.6.8 and 6.1.1.4'

loop_
_geom_angle_atom_site_label_1
_geom_angle_atom_site_label_2
_geom_angle_atom_site_label_3
_geom_angle
_geom_angle_site_symmetry_1
_geom_angle_site_symmetry_3
_geom_angle_publ_flag
Cl05 Bi01 Cl09 93.03(12) . . ?
Cl05 Bi01 Cl09 90.43(12) . 2_566 ?
Cl07 Bi01 Cl05 90.45(13) . . ?
Cl07 Bi01 Cl08 91.53(13) . . ?
Cl07 Bi01 Cl09 87.03(13) . . ?
Cl07 Bi01 Cl09 171.16(13) . 2_566 ?
Cl08 Bi01 Cl05 177.75(13) . . ?
Cl08 Bi01 Cl09 87.45(12) . 2_566 ?
Cl08 Bi01 Cl09 86.00(12) . . ?
Cl09 Bi01 Cl09 84.13(12) 2_566 . ?
Cl02 Bi01 Cl05 91.52(12) . . ?
Cl02 Bi01 Cl07 93.97(14) . . ?
Cl02 Bi01 Cl08 89.41(13) . . ?
Cl02 Bi01 Cl09 94.80(13) . 2_566 ?
Cl02 Bi01 Cl09 175.33(12) . . ?
Cl0O Bi02 Cl0D 178.60(15) . . ?
Cl0O Bi02 Cl0T 95.52(16) . . ?
Cl0O Bi02 Cl0W 94.74(15) . . ?
Cl0O Bi02 Cl1 91.58(16) . . ?
Cl0O Bi02 Cl 90.00(16) . . ?
Cl0T Bi02 Cl0D 85.78(13) . . ?
Cl0T Bi02 Cl0W 169.64(13) . . ?
Cl0T Bi02 Cl 92.21(13) . . ?
Cl0W Bi02 Cl0D 83.97(11) . . ?
Cl1 Bi02 Cl0D 88.89(14) . . ?
Cl1 Bi02 Cl0T 91.65(14) . . ?
Cl1 Bi02 Cl0W 86.70(13) . . ?
Cl1 Bi02 Cl 175.68(14) . . ?
Cl Bi02 Cl0D 89.45(13) . . ?
Cl Bi02 Cl0W 89.15(12) . . ?
Cl0D Bi03 Cl0W 85.10(12) . . ?
Cl0J Bi03 Cl0D 89.32(13) . . ?
Cl0J Bi03 Cl0W 89.43(12) . . ?
Cl0N Bi03 Cl0D 91.96(13) . . ?
Cl0N Bi03 Cl0J 89.07(14) . . ?
Cl0N Bi03 Cl0Q 93.13(13) . . ?
Cl0N Bi03 Cl0W 176.72(13) . . ?
Cl0N Bi03 Cl01 92.74(14) . . ?
Cl0Q Bi03 Cl0D 88.96(13) . . ?
Cl0Q Bi03 Cl0J 177.25(14) . . ?
Cl0Q Bi03 Cl0W 88.28(12) . . ?
Cl01 Bi03 Cl0D 175.03(14) . . ?
Cl01 Bi03 Cl0J 92.37(14) . . ?
Cl01 Bi03 Cl0Q 89.17(13) . . ?
Cl01 Bi03 Cl0W 90.24(13) . . ?
Bi01 Cl09 Bi01 95.87(11) 2_566 . ?
Bi03 Cl0D Bi02 94.78(12) . . ?
N02D C0I C01D 117.0(15) . . ?
N02N C0I C01D 123.9(16) . . ?
N02N C0I N02D 119.0(15) . . ?
H0KA N0K H0KB 106.7 . . ?
C1 N0K H0KA 111.9 . . ?
C1 N0K H0KB 112.9 . . ?
Bi02 Cl0W Bi03 96.08(11) . . ?
C01P C00X H00X 120.6 . . ?
C01P C00X N02D 118.7(19) . . ?
N02D C00X H00X 120.6 . . ?
C10 C014 H014 119.0 . . ?
C11 C014 H014 119.0 . . ?
C11 C014 C10 121.9(16) . . ?
H01A N01A H01B 120.0 . . ?
C01D N01A H01A 120.0 . . ?
C01D N01A H01B 120.0 . . ?
N01A C01D C0I 118.0(15) . . ?
C01O C01D C0I 115.8(17) . . ?
C01O C01D N01A 126.2(16) . . ?
C2 N01E H01E 119.5 . . ?
C2 N01E C21 121.1(19) . . ?
C21 N01E H01E 119.5 . . ?
C02J C01F N02L 126.0(19) . . ?
C02J C01F C24 117.8(18) . . ?
N02L C01F C24 116.0(18) . . ?
N0K C1 C21 113.2(19) . . ?
C3 C1 N0K 127(2) . . ?
C3 C1 C21 120.1(19) . . ?
C01D C01O H01O 117.9 . . ?
C01D C01O C01P 124.3(17) . . ?
C01P C01O H01O 117.9 . . ?
C00X C01P C01O 117.9(17) . . ?
C00X C01P Br4 121.0(16) . . ?
C01O C01P Br4 121.1(15) . . ?
H01C N01R H01D 106.0 . . ?
C12 N01R H01C 112.9 . . ?
C12 N01R H01D 111.8 . . ?
C9 N01S H01S 117.0 . . ?
C9 N01S C5 125.9(15) . . ?
C5 N01S H01S 117.0 . . ?
C1 C3 H3 120.3 . . ?
C1 C3 C14 119(2) . . ?
C14 C3 H3 120.3 . . ?
H02H N020 H02I 120.0 . . ?
C9 N020 H02H 120.0 . . ?
C9 N020 H02I 120.0 . . ?
C0I N02D H02D 116.8 . . ?
C00X N02D C0I 126.3(16) . . ?
C00X N02D H02D 116.8 . . ?
C01F C02J H02J 119.5 . . ?
C01F C02J C23 121.0(18) . . ?
C23 C02J H02J 119.5 . . ?
N1 C02K H02K 122.2 . . ?
C23 C02K H02K 122.2 . . ?
C23 C02K N1 115.5(17) . . ?
C01F N02L H02C 112.8 . . ?
C01F N02L H02E 111.8 . . ?
H02C N02L H02E 106.8 . . ?
C0I N02N H02A 118.3 . . ?
C0I N02N H02B 109.6 . . ?
H02A N02N H02B 100.9 . . ?
H02F N02R H02G 120.0 . . ?
C15 N02R H02F 120.0 . . ?
C15 N02R H02G 120.0 . . ?
N01E C2 H2 118.4 . . ?
N01E C2 C14 123.3(19) . . ?
C14 C2 H2 118.4 . . ?
C3 C14 Br3 119.5(17) . . ?
C3 C14 Br6 147.9(18) . . ?
C2 C14 C3 118(2) . . ?
C2 C14 Br3 122.0(15) . . ?
C2 C14 Br6 93.4(14) . . ?
C014 C10 Br1 120.8(12) . . ?
C18 C10 C014 120.2(16) . . ?
C18 C10 Br1 119.0(14) . . ?
H14A N14 H14B 107.3 . . ?
C24 N14 H14A 111.4 . . ?
C24 N14 H14B 108.6 . . ?
C02K N1 H1 116.3 . . ?
C02K N1 C24 127.3(17) . . ?
C24 N1 H1 116.3 . . ?
C02J C23 Br0P 119.1(14) . . ?
C02K C23 Br0P 118.4(14) . . ?
C02K C23 C02J 122.5(19) . . ?
N14 C24 C01F 126.0(17) . . ?
N14 C24 N1 118.2(18) . . ?
N1 C24 C01F 115.8(19) . . ?
C15 N8 H8 117.3 . . ?
C15 N8 C18 125.3(16) . . ?
C18 N8 H8 117.3 . . ?
N01S C9 C12 116.1(17) . . ?
N020 C9 N01S 119.3(16) . . ?
N020 C9 C12 124.7(18) . . ?
H10A N10 H10B 104.1 . . ?
C11 N10 H10A 114.3 . . ?
C11 N10 H10B 115.2 . . ?
C014 C11 N10 125.7(16) . . ?
C014 C11 C15 117.7(18) . . ?
N10 C11 C15 116.6(16) . . ?
N01R C12 C9 118.1(17) . . ?
N01R C12 C4 122.0(17) . . ?
C4 C12 C9 119.8(19) . . ?
N01S C5 H5 121.7 . . ?
C7 C5 N01S 116.7(17) . . ?
C7 C5 H5 121.7 . . ?
N02R C15 C11 123.2(18) . . ?
N8 C15 N02R 119.7(16) . . ?
N8 C15 C11 117.1(17) . . ?
C12 C4 H4 120.4 . . ?
C12 C4 C7 119.2(16) . . ?
C7 C4 H4 120.4 . . ?
C10 C18 N8 117.7(17) . . ?
C10 C18 H18 121.2 . . ?
N8 C18 H18 121.2 . . ?
N01E C21 C1 118(2) . . ?
N29 C21 N01E 114(2) . . ?
N29 C21 C1 128(2) . . ?
C21 N29 H29A 120.0 . . ?
C21 N29 H29B 120.0 . . ?
H29A N29 H29B 120.0 . . ?
C5 C7 Br2 119.2(14) . . ?
C5 C7 C4 122.3(16) . . ?
C4 C7 Br2 118.4(12) . . ?
C8 C13 H13 120.1 . . ?
N16 C13 H13 120.1 . . ?
N16 C13 C8 120(2) . . ?
C13 C8 Br7 120(2) . . ?
C13 C8 C17 120(2) . . ?
C17 C8 Br7 120(2) . . ?
C13 N16 H16 116.4 . . ?
C13 N16 C6 127(2) . . ?
C6 N16 H16 116.4 . . ?
C8 C17 H17 120.2 . . ?
C19 C17 C8 120(2) . . ?
C19 C17 H17 120.2 . . ?
H2A N2 H2B 120.0 . . ?
C6 N2 H2A 120.0 . . ?
C6 N2 H2B 120.0 . . ?
H3A N3 H3B 80.2 . . ?
C19 N3 H3A 134.4 . . ?
C19 N3 H3B 123.9 . . ?
N16 C6 C19 110(2) . . ?
N2 C6 N16 126(2) . . ?
N2 C6 C19 124(2) . . ?
C17 C19 C6 123(2) . . ?
N3 C19 C17 125(2) . . ?
N3 C19 C6 112(2) . . ?
H2AA N2A H2AB 120.0 . . ?
C6A N2A H2AA 120.0 . . ?
C6A N2A H2AB 120.0 . . ?
C13A C8A Br7A 117(2) . . ?
C13A C8A C17A 124(2) . . ?
C17A C8A Br7A 119(2) . . ?
C8A C13A H13A 122.0 . . ?
N16A C13A C8A 116(2) . . ?
N16A C13A H13A 122.0 . . ?
C8A C17A H17A 120.7 . . ?
C19A C17A C8A 119(3) . . ?
C19A C17A H17A 120.7 . . ?
C13A N16A H16A 116.0 . . ?
C13A N16A C6A 128(3) . . ?
C6A N16A H16A 116.0 . . ?
C17A C19A C6A 121(2) . . ?
N3A C19A C17A 124(3) . . ?
N3A C19A C6A 115(3) . . ?
N2A C6A N16A 123(3) . . ?
N2A C6A C19A 124(3) . . ?
N16A C6A C19A 112(2) . . ?
C19A N3A H3AA 116.3 . . ?
C19A N3A H3AB 108.9 . . ?
H3AA N3A H3AB 105.3 . . ?

loop_
_geom_bond_atom_site_label_1
_geom_bond_atom_site_label_2
_geom_bond_distance
_geom_bond_site_symmetry_2
_geom_bond_publ_flag
Bi01 Cl05 2.721(4) . ?
Bi01 Cl07 2.574(4) . ?
Bi01 Cl08 2.669(4) . ?
Bi01 Cl09 2.952(4) . ?
Bi01 Cl09 2.867(4) 2_566 ?
Bi01 Cl02 2.571(4) . ?
Bi02 Cl0D 3.000(4) . ?
Bi02 Cl0O 2.536(4) . ?
Bi02 Cl0T 2.612(4) . ?
Bi02 Cl0W 2.845(4) . ?
Bi02 Cl1 2.602(4) . ?
Bi02 Cl 2.777(4) . ?
Bi03 Cl0D 2.843(4) . ?
Bi03 Cl0J 2.723(4) . ?
Bi03 Cl0N 2.591(4) . ?
Bi03 Cl0Q 2.619(4) . ?
Bi03 Cl0W 2.940(4) . ?
Bi03 Cl01 2.599(4) . ?
C0I C01D 1.43(2) . ?
C0I N02D 1.346(19) . ?
C0I N02N 1.328(18) . ?
N0K H0KA 0.8829 . ?
N0K H0KB 0.8819 . ?
N0K C1 1.39(2) . ?
Br0P C23 1.891(19) . ?
C00X H00X 0.9300 . ?
C00X C01P 1.32(2) . ?
C00X N02D 1.327(19) . ?
C014 H014 0.9300 . ?
C014 C10 1.38(2) . ?
C014 C11 1.36(2) . ?
N01A H01A 0.8600 . ?
N01A H01B 0.8600 . ?
N01A C01D 1.360(19) . ?
C01D C01O 1.34(2) . ?
N01E H01E 0.8600 . ?
N01E C2 1.34(2) . ?
N01E C21 1.35(2) . ?
C01F C02J 1.35(2) . ?
C01F N02L 1.35(2) . ?
C01F C24 1.44(2) . ?
C1 C3 1.34(2) . ?
C1 C21 1.47(3) . ?
C01O H01O 0.9300 . ?
C01O C01P 1.41(2) . ?
C01P Br4 1.850(17) . ?
N01R H01C 0.8961 . ?
N01R H01D 0.8947 . ?
N01R C12 1.34(2) . ?
N01S H01S 0.8600 . ?
N01S C9 1.34(2) . ?
N01S C5 1.367(18) . ?
C3 H3 0.9300 . ?
C3 C14 1.44(2) . ?
N020 H02H 0.8600 . ?
N020 H02I 0.8600 . ?
N020 C9 1.307(18) . ?
N02D H02D 0.8600 . ?
C02J H02J 0.9300 . ?
C02J C23 1.40(2) . ?
C02K H02K 0.9300 . ?
C02K N1 1.35(2) . ?
C02K C23 1.32(2) . ?
N02L H02C 0.8820 . ?
N02L H02E 0.8794 . ?
N02N H02A 0.9154 . ?
N02N H02B 0.8971 . ?
N02R H02F 0.8600 . ?
N02R H02G 0.8600 . ?
N02R C15 1.337(19) . ?
C2 H2 0.9300 . ?
C2 C14 1.35(2) . ?
C14 Br3 1.81(2) . ?
C14 Br6 2.16(2) . ?
Br1 C10 1.881(16) . ?
Br2 C7 1.900(16) . ?
Br7 C8 1.878(14) . ?
C10 C18 1.346(19) . ?
N14 H14A 0.8803 . ?
N14 H14B 0.8786 . ?
N14 C24 1.33(2) . ?
N1 H1 0.8600 . ?
N1 C24 1.35(2) . ?
N8 H8 0.8600 . ?
N8 C15 1.32(2) . ?
N8 C18 1.370(19) . ?
C9 C12 1.44(2) . ?
N10 H10A 0.9134 . ?
N10 H10B 0.9159 . ?
N10 C11 1.38(2) . ?
C11 C15 1.44(2) . ?
C12 C4 1.36(2) . ?
C5 H5 0.9300 . ?
C5 C7 1.343(19) . ?
C4 H4 0.9300 . ?
C4 C7 1.40(2) . ?
C18 H18 0.9300 . ?
C21 N29 1.26(2) . ?
N29 H29A 0.8600 . ?
N29 H29B 0.8600 . ?
C13 H13 0.9300 . ?
C13 C8 1.35(3) . ?
C13 N16 1.32(4) . ?
C8 C17 1.38(4) . ?
N16 H16 0.8600 . ?
N16 C6 1.43(4) . ?
C17 H17 0.9300 . ?
C17 C19 1.37(4) . ?
N2 H2A 0.8600 . ?
N2 H2B 0.8600 . ?
N2 C6 1.31(3) . ?
N3 H3A 1.1865 . ?
N3 H3B 1.0556 . ?
N3 C19 1.36(3) . ?
C6 C19 1.465(18) . ?
N2A H2AA 0.8600 . ?
N2A H2AB 0.8600 . ?
N2A C6A 1.32(3) . ?
Br7A C8A 1.863(15) . ?
C8A C13A 1.36(3) . ?
C8A C17A 1.39(4) . ?
C13A H13A 0.9300 . ?
C13A N16A 1.32(4) . ?
C17A H17A 0.9300 . ?
C17A C19A 1.37(4) . ?
N16A H16A 0.8600 . ?
N16A C6A 1.42(4) . ?
C19A C6A 1.47(2) . ?
C19A N3A 1.35(3) . ?
N3A H3AA 0.8994 . ?
N3A H3AB 0.8880 . ?

loop_
_geom_torsion_atom_site_label_1
_geom_torsion_atom_site_label_2
_geom_torsion_atom_site_label_3
_geom_torsion_atom_site_label_4
_geom_torsion
_geom_torsion_site_symmetry_1
_geom_torsion_site_symmetry_2
_geom_torsion_site_symmetry_3
_geom_torsion_site_symmetry_4
_geom_torsion_publ_flag
C0I C01D C01O C01P 2(2) . . . . ?
N0K C1 C3 C14 177.8(16) . . . . ?
N0K C1 C21 N01E -176.9(15) . . . . ?
N0K C1 C21 N29 4(3) . . . . ?
C014 C10 C18 N8 -1(2) . . . . ?
C014 C11 C15 N02R -178.8(14) . . . . ?
C014 C11 C15 N8 1(2) . . . . ?
N01A C01D C01O C01P -178.5(15) . . . . ?
C01D C0I N02D C00X 0(2) . . . . ?
C01D C01O C01P C00X -2(3) . . . . ?
C01D C01O C01P Br4 179.4(12) . . . . ?
N01E C2 C14 C3 2(3) . . . . ?
N01E C2 C14 Br3 177.8(13) . . . . ?
N01E C2 C14 Br6 -173.0(15) . . . . ?
C01F C02J C23 Br0P -179.5(15) . . . . ?
C01F C02J C23 C02K 2(3) . . . . ?
C1 C3 C14 C2 -3(3) . . . . ?
C1 C3 C14 Br3 -178.9(13) . . . . ?
C1 C3 C14 Br6 167.6(18) . . . . ?
C01P C00X N02D C0I 0(3) . . . . ?
N01R C12 C4 C7 -179.2(14) . . . . ?
N01S C9 C12 N01R 179.1(13) . . . . ?
N01S C9 C12 C4 1(2) . . . . ?
N01S C5 C7 Br2 -179.8(10) . . . . ?
N01S C5 C7 C4 -2(2) . . . . ?
C3 C1 C21 N01E -1(3) . . . . ?
C3 C1 C21 N29 179.8(19) . . . . ?
N020 C9 C12 N01R -2(2) . . . . ?
N020 C9 C12 C4 -179.9(15) . . . . ?
N02D C0I C01D N01A 179.3(13) . . . . ?
N02D C0I C01D C01O -1(2) . . . . ?
N02D C00X C01P C01O 1(3) . . . . ?
N02D C00X C01P Br4 179.7(12) . . . . ?
C02J C01F C24 N14 179.3(19) . . . . ?
C02J C01F C24 N1 0(3) . . . . ?
C02K N1 C24 C01F -2(3) . . . . ?
C02K N1 C24 N14 178.8(18) . . . . ?
N02L C01F C02J C23 175.2(18) . . . . ?
N02L C01F C24 N14 4(3) . . . . ?
N02L C01F C24 N1 -175.9(16) . . . . ?
N02N C0I C01D N01A -3(2) . . . . ?
N02N C0I C01D C01O 177.2(14) . . . . ?
N02N C0I N02D C00X -178.0(15) . . . . ?
C2 N01E C21 C1 0(3) . . . . ?
C2 N01E C21 N29 179.3(17) . . . . ?
Br1 C10 C18 N8 179.9(11) . . . . ?
Br7 C8 C17 C19 179(3) . . . . ?
C10 C014 C11 N10 -177.6(15) . . . . ?
C10 C014 C11 C15 -1(2) . . . . ?
N1 C02K C23 Br0P 178.0(12) . . . . ?
N1 C02K C23 C02J -4(3) . . . . ?
C23 C02K N1 C24 4(3) . . . . ?
C24 C01F C02J C23 0(3) . . . . ?
C9 N01S C5 C7 2(2) . . . . ?
C9 C12 C4 C7 -1(2) . . . . ?
N10 C11 C15 N02R -1(2) . . . . ?
N10 C11 C15 N8 177.9(14) . . . . ?
C11 C014 C10 Br1 179.9(12) . . . . ?
C11 C014 C10 C18 1(2) . . . . ?
C12 C4 C7 Br2 179.4(11) . . . . ?
C12 C4 C7 C5 2(2) . . . . ?
C5 N01S C9 N020 179.3(13) . . . . ?
C5 N01S C9 C12 -2(2) . . . . ?
C15 N8 C18 C10 1(2) . . . . ?
C18 N8 C15 N02R 178.6(14) . . . . ?
C18 N8 C15 C11 -1(2) . . . . ?
C21 N01E C2 C14 -1(3) . . . . ?
C21 C1 C3 C14 2(3) . . . . ?
C13 C8 C17 C19 -1(5) . . . . ?
C13 N16 C6 N2 180(4) . . . . ?
C13 N16 C6 C19 -3(6) . . . . ?
C8 C13 N16 C6 5(6) . . . . ?
C8 C17 C19 N3 -178(3) . . . . ?
C8 C17 C19 C6 3(6) . . . . ?
N16 C13 C8 Br7 177(3) . . . . ?
N16 C13 C8 C17 -3(6) . . . . ?
N16 C6 C19 C17 -1(5) . . . . ?
N16 C6 C19 N3 180(3) . . . . ?
N2 C6 C19 C17 176(3) . . . . ?
N2 C6 C19 N3 -3(5) . . . . ?
Br7A C8A C13A N16A 174(3) . . . . ?
Br7A C8A C17A C19A -177(3) . . . . ?
C8A C13A N16A C6A 5(6) . . . . ?
C8A C17A C19A C6A 1(7) . . . . ?
C8A C17A C19A N3A 174(4) . . . . ?
C13A C8A C17A C19A 6(7) . . . . ?
C13A N16A C6A N2A 176(5) . . . . ?
C13A N16A C6A C19A 1(6) . . . . ?
C17A C8A C13A N16A -9(6) . . . . ?
C17A C19A C6A N2A -179(5) . . . . ?
C17A C19A C6A N16A -5(6) . . . . ?
N3A C19A C6A N2A 8(7) . . . . ?
N3A C19A C6A N16A -177(4) . . . . ?
